data_4332099
loop_
_publ_author_name
'Jiang, Long'
'Feng, Xiao-Long'
'Lu, Tong-Bu'
'Gao, Song'

_publ_section_title
;
 Synthesis, Structures, and Magnetic Properties of a Series of
 Cyano-Bridged Fe&#x2212;Mn Bimetallic Complexes
;
_journal_issue 13
_journal_name_full 'Inorganic Chemistry'
_journal_page_first 5018
_journal_page_last 5026
_journal_paper_doi 10.1021/ic052168x
_journal_volume 45
_journal_year 2006
_chemical_formula_sum 'C3 Fe0.5 Mn0.5 N3 Na'
_chemical_formula_weight 156.45
_chemical_name_systematic
; 
 ? 
;
_space_group_IT_number 221
_symmetry_cell_setting cubic
_symmetry_space_group_name_Hall '-P 4 2 3'
_symmetry_space_group_name_H-M 'P m -3 m'
_atom_sites_solution_hydrogens geom
_atom_sites_solution_primary direct
_atom_sites_solution_secondary difmap
_audit_creation_method SHELXL-97
_cell_angle_alpha 90.00
_cell_angle_beta 90.00
_cell_angle_gamma 90.00
_cell_formula_units_Z 1
_cell_length_a 5.2647(7)
_cell_length_b 5.2647(7)
_cell_length_c 5.2647(7)
_cell_measurement_reflns_used 491
_cell_measurement_temperature 293(2)
_cell_measurement_theta_max 26.92
_cell_measurement_theta_min 3.87
_cell_volume 145.92(3)
_computing_cell_refinement 'Bruker SMART'
_computing_data_collection 'Bruker SMART'
_computing_data_reduction 'Bruker SAINT'
_computing_molecular_graphics 'Bruker SHELXTL'
_computing_publication_material 'Bruker SHELXTL'
_computing_structure_refinement 'SHELXL-97 (Sheldrick, 1997)'
_computing_structure_solution 'SHELXS-97 (Sheldrick, 1990)'
_diffrn_ambient_temperature 293(2)
_diffrn_measured_fraction_theta_full 0.918
_diffrn_measured_fraction_theta_max 0.918
_diffrn_measurement_device_type 'CCD area detector'
_diffrn_measurement_method 'phi and omega scans'
_diffrn_radiation_monochromator graphite
_diffrn_radiation_source 'fine-focus sealed tube'
_diffrn_radiation_type MoK\a
_diffrn_radiation_wavelength 0.71073
_diffrn_reflns_av_R_equivalents 0.0118
_diffrn_reflns_av_sigmaI/netI 0.0074
_diffrn_reflns_limit_h_max 6
_diffrn_reflns_limit_h_min -4
_diffrn_reflns_limit_k_max 6
_diffrn_reflns_limit_k_min -4
_diffrn_reflns_limit_l_max 6
_diffrn_reflns_limit_l_min -4
_diffrn_reflns_number 423
_diffrn_reflns_theta_full 25.94
_diffrn_reflns_theta_max 25.94
_diffrn_reflns_theta_min 3.87
_diffrn_standards_decay_% 0
_diffrn_standards_interval_count 0
_diffrn_standards_interval_time 0
_diffrn_standards_number 0
_exptl_absorpt_coefficient_mu 2.374
_exptl_absorpt_correction_T_max 0.5451
_exptl_absorpt_correction_T_min 0.4595
_exptl_absorpt_correction_type multi-scan
_exptl_absorpt_process_details 'SADABS (Sheldrick, 1996)'
_exptl_crystal_colour brown
_exptl_crystal_density_diffrn 1.780
_exptl_crystal_density_method 'not measured'
_exptl_crystal_description block
_exptl_crystal_F_000 101
_exptl_crystal_size_max 0.20
_exptl_crystal_size_mid 0.18
_exptl_crystal_size_min 0.15
_refine_diff_density_max 0.200
_refine_diff_density_min -0.078
_refine_diff_density_rms 0.031
_refine_ls_extinction_method none
_refine_ls_goodness_of_fit_ref 1.275
_refine_ls_hydrogen_treatment mixed
_refine_ls_matrix_type full
_refine_ls_number_parameters 9
_refine_ls_number_reflns 45
_refine_ls_number_restraints 0
_refine_ls_restrained_S_all 1.275
_refine_ls_R_factor_all 0.0115
_refine_ls_R_factor_gt 0.0115
_refine_ls_shift/su_max 0.001
_refine_ls_shift/su_mean 0.001
_refine_ls_structure_factor_coef Fsqd
_refine_ls_weighting_details 'calc w=1/[\s^2^(Fo^2^)+(0.0229P)^2^+0.0000P] where P=(Fo^2^+2Fc^2^)/3'
_refine_ls_weighting_scheme calc
_refine_ls_wR_factor_gt 0.0281
_refine_ls_wR_factor_ref 0.0281
_reflns_number_gt 45
_reflns_number_total 45
_reflns_threshold_expression >2sigma(I)
_cod_data_source_file ic052168xsup1.cif
_cod_data_source_block 5
_cod_depositor_comments
;
The following automatic conversions were performed:

'_symmetry_cell_setting' value 'Cubic' changed to 'cubic' according
to /home/saulius/struct/CIF-dictionaries/cif_core.dic dictionary
named 'cif_core.dic' version 2.4.2 from 2011-04-26.

Automatic conversion script
Id: cif_fix_values 1891 2012-01-12 08:04:46Z andrius 
;
_cod_original_sg_symbol_H-M Pm-3m
_cod_database_code 4332099

loop_
_symmetry_equiv_pos_as_xyz
'x, y, z'
'-x, -y, z'
'-x, y, -z'
'x, -y, -z'
'z, x, y'
'z, -x, -y'
'-z, -x, y'
'-z, x, -y'
'y, z, x'
'-y, z, -x'
'y, -z, -x'
'-y, -z, x'
'y, x, -z'
'-y, -x, -z'
'y, -x, z'
'-y, x, z'
'x, z, -y'
'-x, z, y'
'-x, -z, -y'
'x, -z, y'
'z, y, -x'
'z, -y, x'
'-z, y, x'
'-z, -y, -x'
'-x, -y, -z'
'x, y, -z'
'x, -y, z'
'-x, y, z'
'-z, -x, -y'
'-z, x, y'
'z, x, -y'
'z, -x, y'
'-y, -z, -x'
'y, -z, x'
'-y, z, x'
'y, z, -x'
'-y, -x, z'
'y, x, z'
'-y, x, -z'
'y, -x, -z'
'-x, -z, y'
'x, -z, -y'
'x, z, y'
'-x, z, -y'
'-z, -y, x'
'-z, y, -x'
'z, -y, -x'
'z, y, x'

loop_
_atom_site_label
_atom_site_type_symbol
_atom_site_fract_x
_atom_site_fract_y
_atom_site_fract_z
_atom_site_U_iso_or_equiv
_atom_site_adp_type
_atom_site_occupancy
_atom_site_symmetry_multiplicity
_atom_site_calc_flag
_atom_site_refinement_flags
Na1 Na 0.0000 0.0000 0.0000 0.287(10) Uani 1 48 d S
Fe1 Fe 0.5000 0.5000 0.5000 0.0247(3) Uani 0.50 48 d SP
Mn1 Mn 0.5000 0.5000 0.5000 0.0247(3) Uani 0.50 48 d SP
C1 C 0.5000 0.128(5) 0.5000 0.041(2) Uani 0.50 8 d SP
N1 N 0.5000 0.083(4) 0.5000 0.076(7) Uani 0.50 8 d SP

loop_
_atom_site_aniso_label
_atom_site_aniso_U_11
_atom_site_aniso_U_22
_atom_site_aniso_U_33
_atom_site_aniso_U_23
_atom_site_aniso_U_13
_atom_site_aniso_U_12
Na1 0.287(10) 0.287(10) 0.287(10) 0.000 0.000 0.000
Fe1 0.0247(3) 0.0247(3) 0.0247(3) 0.000 0.000 0.000
Mn1 0.0247(3) 0.0247(3) 0.0247(3) 0.000 0.000 0.000
C1 0.045(4) 0.034(7) 0.045(4) 0.000 0.000 0.000
N1 0.098(7) 0.032(8) 0.098(7) 0.000 0.000 0.000

loop_
_atom_type_symbol
_atom_type_description
_atom_type_scat_dispersion_real
_atom_type_scat_dispersion_imag
_atom_type_scat_source
C C 0.0033 0.0016 'International Tables Vol C Tables 4.2.6.8 and 6.1.1.4'
N N 0.0061 0.0033 'International Tables Vol C Tables 4.2.6.8 and 6.1.1.4'
Na Na 0.0362 0.0249 'International Tables Vol C Tables 4.2.6.8 and 6.1.1.4'
Mn Mn 0.3368 0.7283 'International Tables Vol C Tables 4.2.6.8 and 6.1.1.4'
Fe Fe 0.3463 0.8444 'International Tables Vol C Tables 4.2.6.8 and 6.1.1.4'

loop_
_geom_angle_atom_site_label_1
_geom_angle_atom_site_label_2
_geom_angle_atom_site_label_3
_geom_angle
_geom_angle_site_symmetry_1
_geom_angle_site_symmetry_3
C1 Fe1 C1 90.000(1) . 33_666
C1 Fe1 C1 90.000(6) . 9
C1 Fe1 C1 180.000(1) 33_666 9
C1 Fe1 C1 180.000(4) . 25_666
C1 Fe1 C1 90.000(4) 33_666 25_666
C1 Fe1 C1 90.000(4) 9 25_666
C1 Fe1 C1 90.000(3) . 5
C1 Fe1 C1 90.000(1) 33_666 5
C1 Fe1 C1 90.000(4) 9 5
C1 Fe1 C1 90.0 25_666 5
C1 Fe1 C1 90.000(3) . 29_666
C1 Fe1 C1 90.000(1) 33_666 29_666
C1 Fe1 C1 90.000(4) 9 29_666
C1 Fe1 C1 90.0 25_666 29_666
C1 Fe1 C1 180.000(5) 5 29_666
C1 Fe1 N1 0.000(1) . .
C1 Fe1 N1 90.000(1) 33_666 .
C1 Fe1 N1 90.000(1) 9 .
C1 Fe1 N1 180.000(8) 25_666 .
C1 Fe1 N1 90.000(1) 5 .
C1 Fe1 N1 90.000(2) 29_666 .
C1 Fe1 N1 90.000(4) . 33_666
C1 Fe1 N1 0.000(1) 33_666 33_666
C1 Fe1 N1 180.000(3) 9 33_666
C1 Fe1 N1 90.000(1) 25_666 33_666
C1 Fe1 N1 90.000(5) 5 33_666
C1 Fe1 N1 90.000(1) 29_666 33_666
N1 Fe1 N1 90.000(1) . 33_666
C1 Fe1 N1 180.000(6) . 25_666
C1 Fe1 N1 90.000(3) 33_666 25_666
C1 Fe1 N1 90.000(2) 9 25_666
C1 Fe1 N1 0.000(4) 25_666 25_666
C1 Fe1 N1 90.000(2) 5 25_666
C1 Fe1 N1 90.000(1) 29_666 25_666
N1 Fe1 N1 180.000(3) . 25_666
N1 Fe1 N1 90.000(3) 33_666 25_666
C1 Fe1 N1 90.000(1) . 5
C1 Fe1 N1 90.000(3) 33_666 5
C1 Fe1 N1 90.000(1) 9 5
C1 Fe1 N1 90.000(2) 25_666 5
C1 Fe1 N1 0.000(1) 5 5
C1 Fe1 N1 180.000(8) 29_666 5
N1 Fe1 N1 90.000(2) . 5
N1 Fe1 N1 90.000(1) 33_666 5
N1 Fe1 N1 90.0 25_666 5
C1 Fe1 N1 90.000(1) . 29_666
C1 Fe1 N1 90.000(3) 33_666 29_666
C1 Fe1 N1 90.000(1) 9 29_666
C1 Fe1 N1 90.000(2) 25_666 29_666
C1 Fe1 N1 180.000(6) 5 29_666
C1 Fe1 N1 0.000(4) 29_666 29_666
N1 Fe1 N1 90.000(2) . 29_666
N1 Fe1 N1 90.000(1) 33_666 29_666
N1 Fe1 N1 90.0 25_666 29_666
N1 Fe1 N1 180.000(3) 5 29_666
C1 Fe1 N1 90.000(1) . 9
C1 Fe1 N1 180.000(3) 33_666 9
C1 Fe1 N1 0.000(1) 9 9
C1 Fe1 N1 90.000(4) 25_666 9
C1 Fe1 N1 90.000(1) 5 9
C1 Fe1 N1 90.000(5) 29_666 9
N1 Fe1 N1 90.000(5) . 9
N1 Fe1 N1 180.000(1) 33_666 9
N1 Fe1 N1 90.000(1) 25_666 9
N1 Fe1 N1 90.000(4) 5 9
N1 Fe1 N1 90.0 29_666 9
N1 C1 C1 0.000(1) 25_656 25_656
N1 C1 Fe1 180.000(2) 25_656 .
C1 C1 Fe1 180.000(1) 25_656 .
N1 N1 C1 0.000(1) 25_656 25_656
N1 N1 Fe1 180.000(2) 25_656 .
C1 N1 Fe1 180.000(1) 25_656 .

loop_
_geom_bond_atom_site_label_1
_geom_bond_atom_site_label_2
_geom_bond_distance
_geom_bond_site_symmetry_2
Fe1 C1 1.96(3) .
Fe1 C1 1.96(3) 33_666
Fe1 C1 1.96(3) 9
Fe1 C1 1.96(3) 25_666
Fe1 C1 1.96(3) 5
Fe1 C1 1.96(3) 29_666
Fe1 N1 2.20(2) .
Fe1 N1 2.20(2) 33_666
Fe1 N1 2.20(2) 25_666
Fe1 N1 2.20(2) 5
Fe1 N1 2.20(2) 29_666
Fe1 N1 2.20(2) 9
C1 N1 1.110(11) 25_656
C1 C1 1.35(5) 25_656
N1 N1 0.87(5) 25_656
N1 C1 1.110(12) 25_656

loop_
_geom_torsion_atom_site_label_1
_geom_torsion_atom_site_label_2
_geom_torsion_atom_site_label_3
_geom_torsion_atom_site_label_4
_geom_torsion
_geom_torsion_site_symmetry_1
_geom_torsion_site_symmetry_4
C1 Fe1 C1 N1 180(100) 33_666 25_656
C1 Fe1 C1 N1 0(100) 9 25_656
C1 Fe1 C1 N1 0.0 25_666 25_656
C1 Fe1 C1 N1 -90(100) 5 25_656
C1 Fe1 C1 N1 90(100) 29_666 25_656
N1 Fe1 C1 N1 0.0 . 25_656
N1 Fe1 C1 N1 180(100) 33_666 25_656
N1 Fe1 C1 N1 0.0 25_666 25_656
N1 Fe1 C1 N1 -90(100) 5 25_656
N1 Fe1 C1 N1 90(100) 29_666 25_656
N1 Fe1 C1 N1 0(100) 9 25_656
C1 Fe1 C1 C1 180(100) 33_666 25_656
C1 Fe1 C1 C1 0(100) 9 25_656
C1 Fe1 C1 C1 0.0 25_666 25_656
C1 Fe1 C1 C1 -90(100) 5 25_656
C1 Fe1 C1 C1 90(100) 29_666 25_656
N1 Fe1 C1 C1 0.0 . 25_656
N1 Fe1 C1 C1 180(100) 33_666 25_656
N1 Fe1 C1 C1 0.0 25_666 25_656
N1 Fe1 C1 C1 -90(100) 5 25_656
N1 Fe1 C1 C1 90(100) 29_666 25_656
N1 Fe1 C1 C1 0(100) 9 25_656
C1 Fe1 N1 N1 0.0 . 25_656
C1 Fe1 N1 N1 180(100) 33_666 25_656
C1 Fe1 N1 N1 0(100) 9 25_656
C1 Fe1 N1 N1 0.0 25_666 25_656
C1 Fe1 N1 N1 -90(100) 5 25_656
C1 Fe1 N1 N1 90(100) 29_666 25_656
N1 Fe1 N1 N1 180(100) 33_666 25_656
N1 Fe1 N1 N1 0.0 25_666 25_656
N1 Fe1 N1 N1 -90(100) 5 25_656
N1 Fe1 N1 N1 90(100) 29_666 25_656
N1 Fe1 N1 N1 0(100) 9 25_656
C1 Fe1 N1 C1 0.0 . 25_656
C1 Fe1 N1 C1 180(100) 33_666 25_656
C1 Fe1 N1 C1 0(100) 9 25_656
C1 Fe1 N1 C1 0.0 25_666 25_656
C1 Fe1 N1 C1 -90(100) 5 25_656
C1 Fe1 N1 C1 90(100) 29_666 25_656
N1 Fe1 N1 C1 180(100) 33_666 25_656
N1 Fe1 N1 C1 0.0 25_666 25_656
N1 Fe1 N1 C1 -90(100) 5 25_656
N1 Fe1 N1 C1 90(100) 29_666 25_656
N1 Fe1 N1 C1 0(100) 9 25_656
